data_1563948
loop_
_publ_author_name
'Xiong, Zuping'
'Zhang, Xiaoxiao'
'Liu, Longxiang'
'Zhu, Qiaozhi'
'Wang, Zhenni'
'Feng, Hui'
'Qian, Zhaosheng'

_publ_section_title
;
 Achieving Highly Efficient Aggregation-Induced Emission, Reversible and
 Irreversible Photochromism by Heavy Halogen-Regulated Photophysics and
 D-A Molecular Pattern-Controlled Photochemistry of Through-Space
 Conjugated Lumingens
;
_journal_name_full 'Chemical Science'
_journal_paper_doi 10.1039/D1SC02168K
_journal_year 2021
_chemical_formula_moiety 'C21 H14 F N'
_chemical_formula_sum 'C21 H14 F N'
_chemical_formula_weight 299.33
_chemical_name_common TPAN-F
_space_group_crystal_system triclinic
_space_group_IT_number 2
_space_group_name_Hall '-P 1'
_space_group_name_H-M_alt 'P -1'
_atom_sites_solution_hydrogens geom
_atom_sites_solution_primary dual
_audit_creation_date 2020-06-10
_audit_creation_method
;
Olex2 1.2
(compiled 2018.05.29 svn.r3508 for OlexSys, GUI svn.r5506)
;
_audit_update_record
;
2021-01-06 deposited with the CCDC.	2021-07-05 downloaded from the CCDC.
;
_cell_angle_alpha 106.884(5)
_cell_angle_beta 104.687(5)
_cell_angle_gamma 91.445(5)
_cell_formula_units_Z 2
_cell_length_a 8.4617(8)
_cell_length_b 9.9195(9)
_cell_length_c 10.0112(10)
_cell_measurement_reflns_used 1659
_cell_measurement_temperature 150(2)
_cell_measurement_theta_max 25.19
_cell_measurement_theta_min 2.50
_cell_volume 773.36(13)
_computing_cell_refinement 'SAINT v8.37A (Bruker, 2015)'
_computing_data_reduction 'SAINT v8.37A (Bruker, 2015)'
_computing_molecular_graphics 'Olex2 (Dolomanov et al., 2009)'
_computing_publication_material 'Olex2 (Dolomanov et al., 2009)'
_computing_structure_refinement 'ShelXL (Sheldrick, 2015)'
_computing_structure_solution 'ShelXT (Sheldrick, 2015)'
_diffrn_ambient_temperature 150.0
_diffrn_measured_fraction_theta_full 1.000
_diffrn_measured_fraction_theta_max 0.999
_diffrn_measurement_device_type 'Bruker APEX-II CCD'
_diffrn_measurement_method '\f and \w scans'
_diffrn_radiation_type MoK\a
_diffrn_radiation_wavelength 0.71073
_diffrn_reflns_av_R_equivalents 0.1119
_diffrn_reflns_av_unetI/netI 0.0775
_diffrn_reflns_Laue_measured_fraction_full 1.000
_diffrn_reflns_Laue_measured_fraction_max 0.999
_diffrn_reflns_limit_h_max 10
_diffrn_reflns_limit_h_min -10
_diffrn_reflns_limit_k_max 12
_diffrn_reflns_limit_k_min -12
_diffrn_reflns_limit_l_max 12
_diffrn_reflns_limit_l_min -12
_diffrn_reflns_number 16287
_diffrn_reflns_point_group_measured_fraction_full 1.000
_diffrn_reflns_point_group_measured_fraction_max 0.999
_diffrn_reflns_theta_full 25.242
_diffrn_reflns_theta_max 26.403
_diffrn_reflns_theta_min 2.158
_diffrn_standards_number 0
_exptl_absorpt_coefficient_mu 0.083
_exptl_absorpt_correction_T_max 0.7454
_exptl_absorpt_correction_T_min 0.6769
_exptl_absorpt_correction_type multi-scan
_exptl_absorpt_process_details
;
SADABS-2016/2 (Bruker,2016/2) was used for absorption correction.
wR2(int) was 0.0706 before and 0.0639 after correction.
The Ratio of minimum to maximum transmission is 0.9081.
The \l/2 correction factor is Not present.
;
_exptl_crystal_colour colourless
_exptl_crystal_colour_primary colourless
_exptl_crystal_density_diffrn 1.285
_exptl_crystal_description block
_exptl_crystal_F_000 312
_exptl_crystal_recrystallization_method 'Re-crystallisation from solvent'
_exptl_crystal_size_max 0.2
_exptl_crystal_size_mid 0.15
_exptl_crystal_size_min 0.1
_refine_diff_density_max 0.194
_refine_diff_density_min -0.235
_refine_diff_density_rms 0.052
_refine_ls_extinction_method none
_refine_ls_goodness_of_fit_ref 1.032
_refine_ls_hydrogen_treatment constr
_refine_ls_matrix_type full
_refine_ls_number_parameters 208
_refine_ls_number_reflns 3176
_refine_ls_number_restraints 0
_refine_ls_restrained_S_all 1.032
_refine_ls_R_factor_all 0.1154
_refine_ls_R_factor_gt 0.0542
_refine_ls_shift/su_max 0.000
_refine_ls_shift/su_mean 0.000
_refine_ls_structure_factor_coef Fsqd
_refine_ls_weighting_details 'w=1/[\s^2^(Fo^2^)+(0.0445P)^2^+0.1358P] where P=(Fo^2^+2Fc^2^)/3'
_refine_ls_weighting_scheme calc
_refine_ls_wR_factor_gt 0.1023
_refine_ls_wR_factor_ref 0.1276
_reflns_Friedel_coverage 0.000
_reflns_number_gt 1873
_reflns_number_total 3176
_reflns_threshold_expression 'I > 2\s(I)'
_cod_data_source_file d1sc02168k2.cif
_cod_data_source_block mo_0610_1_0m
_cod_database_code 1563948
_shelx_shelxl_version_number 2018/3
_shelx_space_group_comment
;
The symmetry employed for this shelxl refinement is uniquely defined
by the following loop, which should always be used as a source of
symmetry information in preference to the above space-group names.
They are only intended as comments.
;
_shelx_estimated_absorpt_t_max 0.992
_shelx_estimated_absorpt_t_min 0.984
_olex2_refinement_description
;
1. Fixed Uiso
 At 1.2 times of:
  All C(H) groups
2.a Aromatic/amide H refined with riding coordinates:
 C009(H009), C00A(H00A), C00C(H00C), C00D(H00D), C00E(H00E), C00F(H00F),
 C00G(H00G), C00H(H00H), C00I(H00I), C00J(H00J), C00K(H00K), C00L(H00L),
 C00M(H00M), C00N(H00N)
;
_olex2_submission_special_instructions 'No special instructions were received'

loop_
_space_group_symop_operation_xyz
'x, y, z'
'-x, -y, -z'

loop_
_atom_site_label
_atom_site_type_symbol
_atom_site_fract_x
_atom_site_fract_y
_atom_site_fract_z
_atom_site_U_iso_or_equiv
_atom_site_adp_type
_atom_site_occupancy
_atom_site_site_symmetry_order
_atom_site_calc_flag
_atom_site_refinement_flags_posn
_atom_site_refinement_flags_adp
_atom_site_refinement_flags_occupancy
_atom_site_disorder_assembly
_atom_site_disorder_group
F001 F 0.78301(17) 0.80296(14) 0.16399(15) 0.0373(4) Uani 1 1 d . . . . .
N002 N 0.0955(3) 0.3756(2) 0.1373(2) 0.0356(5) Uani 1 1 d . . . . .
C003 C 0.4667(3) 0.2500(2) 0.2688(2) 0.0235(5) Uani 1 1 d . . . . .
C004 C 0.4093(3) 0.3586(2) 0.2203(2) 0.0245(5) Uani 1 1 d . . . . .
C005 C 0.3582(3) 0.1213(2) 0.2492(3) 0.0248(5) Uani 1 1 d . . . . .
C006 C 0.6928(3) 0.6949(2) 0.1792(2) 0.0274(6) Uani 1 1 d . . . . .
C007 C 0.2335(3) 0.3629(2) 0.1717(3) 0.0272(6) Uani 1 1 d . . . . .
C008 C 0.6428(3) 0.2516(2) 0.3426(2) 0.0240(5) Uani 1 1 d . . . . .
C009 C 0.6521(3) 0.4534(2) 0.1622(2) 0.0267(6) Uani 1 1 d . . . . .
H009 H 0.685175 0.360528 0.139878 0.032 Uiso 1 1 calc R . . . .
C00A C 0.5534(3) 0.7244(2) 0.2232(2) 0.0281(6) Uani 1 1 d . . . . .
H00A H 0.520256 0.817318 0.242853 0.034 Uiso 1 1 calc R . . . .
C00B C 0.5110(3) 0.4775(2) 0.2092(2) 0.0236(5) Uani 1 1 d . . . . .
C00C C 0.4624(3) 0.6144(2) 0.2380(2) 0.0268(6) Uani 1 1 d . . . . .
H00C H 0.365185 0.632169 0.268248 0.032 Uiso 1 1 calc R . . . .
C00D C 0.3577(3) 0.0720(3) 0.3663(3) 0.0294(6) Uani 1 1 d . . . . .
H00D H 0.423781 0.123524 0.460630 0.035 Uiso 1 1 calc R . . . .
C00E C 0.7276(3) 0.1364(2) 0.2938(3) 0.0296(6) Uani 1 1 d . . . . .
H00E H 0.670759 0.056373 0.215723 0.035 Uiso 1 1 calc R . . . .
C00F C 0.7452(3) 0.5620(2) 0.1473(3) 0.0275(6) Uani 1 1 d . . . . .
H00F H 0.842059 0.545441 0.116184 0.033 Uiso 1 1 calc R . . . .
C00G C 0.7279(3) 0.3659(2) 0.4610(3) 0.0283(6) Uani 1 1 d . . . . .
H00G H 0.672303 0.444976 0.496134 0.034 Uiso 1 1 calc R . . . .
C00H C 0.2614(3) 0.0429(2) 0.1118(3) 0.0309(6) Uani 1 1 d . . . . .
H00H H 0.259337 0.075313 0.030976 0.037 Uiso 1 1 calc R . . . .
C00I C 0.8927(3) 0.3649(3) 0.5276(3) 0.0327(6) Uani 1 1 d . . . . .
H00I H 0.948597 0.441839 0.609696 0.039 Uiso 1 1 calc R . . . .
C00J C 0.2622(3) -0.0507(3) 0.3466(3) 0.0343(6) Uani 1 1 d . . . . .
H00J H 0.260888 -0.081824 0.427581 0.041 Uiso 1 1 calc R . . . .
C00K C 0.1680(3) -0.0822(3) 0.0920(3) 0.0364(7) Uani 1 1 d . . . . .
H00K H 0.103965 -0.135745 -0.002398 0.044 Uiso 1 1 calc R . . . .
C00L C 0.1681(3) -0.1287(3) 0.2093(3) 0.0364(7) Uani 1 1 d . . . . .
H00L H 0.103919 -0.213931 0.195820 0.044 Uiso 1 1 calc R . . . .
C00M C 0.8928(3) 0.1375(3) 0.3577(3) 0.0356(6) Uani 1 1 d . . . . .
H00M H 0.949669 0.059822 0.321461 0.043 Uiso 1 1 calc R . . . .
C00N C 0.9759(3) 0.2518(3) 0.4746(3) 0.0364(6) Uani 1 1 d . . . . .
H00N H 1.089652 0.252529 0.518352 0.044 Uiso 1 1 calc R . . . .

loop_
_atom_site_aniso_label
_atom_site_aniso_U_11
_atom_site_aniso_U_22
_atom_site_aniso_U_33
_atom_site_aniso_U_23
_atom_site_aniso_U_13
_atom_site_aniso_U_12
F001 0.0351(9) 0.0307(8) 0.0511(10) 0.0149(7) 0.0179(7) 0.0007(7)
N002 0.0283(13) 0.0318(12) 0.0454(14) 0.0101(10) 0.0094(10) 0.0072(10)
C003 0.0234(13) 0.0224(12) 0.0231(13) 0.0049(10) 0.0061(10) 0.0045(10)
C004 0.0215(13) 0.0232(12) 0.0264(13) 0.0052(10) 0.0047(10) 0.0039(10)
C005 0.0208(13) 0.0221(12) 0.0308(14) 0.0080(10) 0.0054(10) 0.0053(10)
C006 0.0280(14) 0.0252(13) 0.0281(13) 0.0096(10) 0.0049(11) -0.0023(11)
C007 0.0310(15) 0.0205(12) 0.0309(13) 0.0072(10) 0.0103(11) 0.0039(10)
C008 0.0241(13) 0.0240(12) 0.0260(13) 0.0100(10) 0.0079(10) 0.0027(10)
C009 0.0285(14) 0.0261(13) 0.0280(13) 0.0100(10) 0.0094(11) 0.0103(11)
C00A 0.0298(14) 0.0239(13) 0.0314(14) 0.0088(10) 0.0092(11) 0.0059(11)
C00B 0.0251(13) 0.0228(12) 0.0212(12) 0.0055(9) 0.0046(10) 0.0022(10)
C00C 0.0254(13) 0.0266(13) 0.0294(13) 0.0088(10) 0.0091(11) 0.0054(10)
C00D 0.0252(14) 0.0327(14) 0.0317(14) 0.0109(11) 0.0090(11) 0.0054(11)
C00E 0.0285(14) 0.0260(13) 0.0331(14) 0.0064(11) 0.0092(11) 0.0050(11)
C00F 0.0231(13) 0.0313(13) 0.0308(14) 0.0127(11) 0.0083(11) 0.0057(11)
C00G 0.0289(14) 0.0260(13) 0.0308(14) 0.0093(10) 0.0087(11) 0.0060(11)
C00H 0.0303(14) 0.0261(13) 0.0347(14) 0.0105(11) 0.0045(11) 0.0036(11)
C00I 0.0308(15) 0.0346(14) 0.0296(14) 0.0084(11) 0.0050(11) -0.0017(12)
C00J 0.0260(14) 0.0394(15) 0.0506(17) 0.0264(13) 0.0179(13) 0.0108(12)
C00K 0.0263(14) 0.0288(14) 0.0457(16) 0.0064(12) 0.0011(12) 0.0016(11)
C00L 0.0211(14) 0.0283(14) 0.0636(19) 0.0209(13) 0.0102(13) 0.0054(11)
C00M 0.0284(15) 0.0394(15) 0.0394(16) 0.0107(12) 0.0109(12) 0.0107(12)
C00N 0.0260(14) 0.0453(16) 0.0386(16) 0.0157(13) 0.0063(12) 0.0050(12)

loop_
_atom_type_symbol
_atom_type_description
_atom_type_scat_dispersion_real
_atom_type_scat_dispersion_imag
_atom_type_scat_source
C C 0.0033 0.0016 'International Tables Vol C Tables 4.2.6.8 and 6.1.1.4'
H H 0.0000 0.0000 'International Tables Vol C Tables 4.2.6.8 and 6.1.1.4'
F F 0.0171 0.0103 'International Tables Vol C Tables 4.2.6.8 and 6.1.1.4'
N N 0.0061 0.0033 'International Tables Vol C Tables 4.2.6.8 and 6.1.1.4'

loop_
_geom_angle_atom_site_label_1
_geom_angle_atom_site_label_2
_geom_angle_atom_site_label_3
_geom_angle
_geom_angle_site_symmetry_1
_geom_angle_site_symmetry_3
_geom_angle_publ_flag
C004 C003 C005 122.3(2) . . ?
C004 C003 C008 121.7(2) . . ?
C008 C003 C005 115.93(19) . . ?
C003 C004 C007 119.2(2) . . ?
C003 C004 C00B 126.1(2) . . ?
C007 C004 C00B 114.6(2) . . ?
C00D C005 C003 120.9(2) . . ?
C00H C005 C003 120.6(2) . . ?
C00H C005 C00D 118.5(2) . . ?
F001 C006 C00A 118.2(2) . . ?
F001 C006 C00F 118.3(2) . . ?
C00A C006 C00F 123.5(2) . . ?
N002 C007 C004 175.6(2) . . ?
C00E C008 C003 119.8(2) . . ?
C00E C008 C00G 118.4(2) . . ?
C00G C008 C003 121.8(2) . . ?
C00F C009 C00B 121.3(2) . . ?
C006 C00A C00C 117.8(2) . . ?
C009 C00B C004 120.6(2) . . ?
C009 C00B C00C 118.3(2) . . ?
C00C C00B C004 120.9(2) . . ?
C00A C00C C00B 121.2(2) . . ?
C00J C00D C005 120.7(2) . . ?
C00M C00E C008 120.8(2) . . ?
C006 C00F C009 117.7(2) . . ?
C00I C00G C008 120.6(2) . . ?
C00K C00H C005 120.6(2) . . ?
C00N C00I C00G 120.1(2) . . ?
C00D C00J C00L 120.3(2) . . ?
C00L C00K C00H 120.0(2) . . ?
C00K C00L C00J 119.8(2) . . ?
C00E C00M C00N 120.2(2) . . ?
C00I C00N C00M 119.9(2) . . ?

loop_
_geom_bond_atom_site_label_1
_geom_bond_atom_site_label_2
_geom_bond_distance
_geom_bond_site_symmetry_2
_geom_bond_publ_flag
F001 C006 1.366(3) . ?
N002 C007 1.152(3) . ?
C003 C004 1.358(3) . ?
C003 C005 1.488(3) . ?
C003 C008 1.483(3) . ?
C004 C007 1.449(3) . ?
C004 C00B 1.489(3) . ?
C005 C00D 1.396(3) . ?
C005 C00H 1.394(3) . ?
C006 C00A 1.370(3) . ?
C006 C00F 1.376(3) . ?
C008 C00E 1.397(3) . ?
C008 C00G 1.398(3) . ?
C009 C00B 1.393(3) . ?
C009 C00F 1.383(3) . ?
C00A C00C 1.384(3) . ?
C00B C00C 1.398(3) . ?
C00D C00J 1.380(3) . ?
C00E C00M 1.380(3) . ?
C00G C00I 1.386(3) . ?
C00H C00K 1.390(3) . ?
C00I C00N 1.385(4) . ?
C00J C00L 1.385(4) . ?
C00K C00L 1.380(4) . ?
C00M C00N 1.386(3) . ?
